data_2232527
loop_
_publ_author_name
'Zhou, Xiao-Liang'
'Wang, Hao'
'Wang, Yan'
'Shi, Pei-Ji'

_publ_section_title
;
 (6<i>R</i>,7<i>R</i>)-3-Hydroxymethyl-7-(2-phenylacetamido)-3-cephem-4-carboxylic
 acid lactone
;
_journal_coeditor_code ZJ2026
_journal_issue 11
_journal_name_full 'Acta Crystallographica Section E'
_journal_page_first o3101
_journal_paper_doi 10.1107/S1600536811043881
_journal_volume 67
_journal_year 2011
_chemical_formula_iupac 'C16 H14 N2 O4 S'
_chemical_formula_moiety 'C16 H14 N2 O4 S'
_chemical_formula_sum 'C16 H14 N2 O4 S'
_chemical_formula_weight 330.35
_chemical_name_common
;
(6<i>R</i>,7<i>R</i>)-3-Hydroxymethyl-7-(2-phenylacetamido)-3-cephem-
4-carboxylic acid lactone
;
_chemical_name_systematic
;
<i>N</i>-[(4<i>R</i>,5<i>R</i>)-3,11-Dioxo-10-oxa-6-thia-2-
azatricyclo[6.3.0.0^2,5^]undec-1(8)-en-4-yl]-2-phenylacetamide
;
_space_group_IT_number 19
_symmetry_cell_setting orthorhombic
_symmetry_space_group_name_Hall 'P 2ac 2ab'
_symmetry_space_group_name_H-M 'P 21 21 21'
_atom_sites_solution_hydrogens geom
_atom_sites_solution_primary direct
_atom_sites_solution_secondary difmap
_audit_creation_method SHELXL-97
_cell_angle_alpha 90.00
_cell_angle_beta 90.00
_cell_angle_gamma 90.00
_cell_formula_units_Z 4
_cell_length_a 9.1300(13)
_cell_length_b 9.7060(14)
_cell_length_c 16.701(2)
_cell_measurement_reflns_used 5950
_cell_measurement_temperature 113(2)
_cell_measurement_theta_max 29.90
_cell_measurement_theta_min 1.20
_cell_volume 1480.0(3)
_computing_cell_refinement '<i>CrystalClear-SM Expert</i> (Rigaku, 2009)'
_computing_data_collection '<i>CrystalClear-SM Expert</i> (Rigaku, 2009)'
_computing_data_reduction '<i>CrystalClear-SM Expert</i> (Rigaku, 2009)'
_computing_molecular_graphics 'CrystalStructure (Rigaku, 2009)'
_computing_publication_material 'CrystalStructure (Rigaku, 2009)'
_computing_structure_refinement 'SHELXL97 (Sheldrick, 2008)'
_computing_structure_solution 'SHELXS97 (Sheldrick, 2008)'
_diffrn_ambient_temperature 113(2)
_diffrn_detector_area_resol_mean 14.222
_diffrn_measured_fraction_theta_full 0.995
_diffrn_measured_fraction_theta_max 0.995
_diffrn_measurement_device_type 'Rigaku Saturn724 CCD'
_diffrn_measurement_method \w
_diffrn_radiation_monochromator multilayer
_diffrn_radiation_source 'rotating anode'
_diffrn_radiation_type MoK\a
_diffrn_radiation_wavelength 0.71075
_diffrn_reflns_av_R_equivalents 0.0431
_diffrn_reflns_av_sigmaI/netI 0.0398
_diffrn_reflns_limit_h_max 12
_diffrn_reflns_limit_h_min -12
_diffrn_reflns_limit_k_max 13
_diffrn_reflns_limit_k_min -13
_diffrn_reflns_limit_l_max 22
_diffrn_reflns_limit_l_min -23
_diffrn_reflns_number 21123
_diffrn_reflns_theta_full 29.96
_diffrn_reflns_theta_max 29.96
_diffrn_reflns_theta_min 2.43
_diffrn_standards_decay_% 0
_diffrn_standards_interval_count 0
_diffrn_standards_interval_time 0
_diffrn_standards_number 0
_exptl_absorpt_coefficient_mu 0.242
_exptl_absorpt_correction_T_max 0.9488
_exptl_absorpt_correction_T_min 0.9398
_exptl_absorpt_correction_type multi-scan
_exptl_absorpt_process_details '(<i>CrystalClear-SM Expert</i>; Rigaku, 2009)'
_exptl_crystal_colour colourless
_exptl_crystal_density_diffrn 1.483
_exptl_crystal_density_method 'not measured'
_exptl_crystal_description prism
_exptl_crystal_F_000 688
_exptl_crystal_size_max 0.26
_exptl_crystal_size_mid 0.24
_exptl_crystal_size_min 0.22
_refine_diff_density_max 0.246
_refine_diff_density_min -0.290
_refine_ls_abs_structure_details 'Flack (1983), 1803 Friedel pairs'
_refine_ls_abs_structure_Flack -0.02(4)
_refine_ls_extinction_coef 0.0067(12)
_refine_ls_extinction_expression Fc^*^=kFc[1+0.001xFc^2^\l^3^/sin(2\q)]^-1/4^
_refine_ls_extinction_method 'SHELXL97 (Sheldrick, 2008)'
_refine_ls_goodness_of_fit_ref 1.017
_refine_ls_hydrogen_treatment mixed
_refine_ls_matrix_type full
_refine_ls_number_parameters 213
_refine_ls_number_reflns 4249
_refine_ls_number_restraints 0
_refine_ls_restrained_S_all 1.017
_refine_ls_R_factor_all 0.0315
_refine_ls_R_factor_gt 0.0274
_refine_ls_shift/su_max 0.001
_refine_ls_shift/su_mean 0.000
_refine_ls_structure_factor_coef Fsqd
_refine_ls_weighting_details 'calc w=1/[\s^2^(Fo^2^)+(0.0358P)^2^+0.0000P] where P=(Fo^2^+2Fc^2^)/3'
_refine_ls_weighting_scheme calc
_refine_ls_wR_factor_gt 0.0636
_refine_ls_wR_factor_ref 0.0650
_reflns_number_gt 3823
_reflns_number_total 4249
_reflns_threshold_expression I>2sigma(I)
_cod_data_source_file zj2026.cif
_cod_data_source_block I
_cod_database_code 2232527
_cod_database_fobs_code 2232527

loop_
_symmetry_equiv_pos_as_xyz
'x, y, z'
'x+1/2, -y+1/2, -z'
'-x, y+1/2, -z+1/2'
'-x+1/2, -y, z+1/2'

loop_
_atom_site_type_symbol
_atom_site_label
_atom_site_fract_x
_atom_site_fract_y
_atom_site_fract_z
_atom_site_U_iso_or_equiv
_atom_site_adp_type
_atom_site_calc_flag
_atom_site_refinement_flags
_atom_site_occupancy
_atom_site_symmetry_multiplicity
S S1 0.67754(3) 0.52846(3) 0.117029(18) 0.01734(8) Uani d . 1 1
O O1 0.88288(11) 0.84664(9) 0.27380(5) 0.0225(2) Uani d . 1 1
O O2 1.16829(11) 0.84019(9) 0.14678(5) 0.0244(2) Uani d . 1 1
O O3 1.13554(11) 0.75318(9) 0.02326(5) 0.0200(2) Uani d . 1 1
O O4 0.49856(10) 0.45642(8) 0.28773(5) 0.0208(2) Uani d . 1 1
N N1 0.91224(11) 0.64624(10) 0.19268(6) 0.0154(2) Uani d . 1 1
N N2 0.58912(12) 0.67140(11) 0.27251(6) 0.0160(2) Uani d . 1 1
C C1 0.85344(13) 0.73156(12) 0.25163(7) 0.0160(2) Uani d . 1 1
C C2 0.73837(13) 0.62194(12) 0.27474(7) 0.0157(2) Uani d . 1 1
H H2 0.7621 0.5770 0.3270 0.019 Uiso calc R 1 1
C C3 0.79901(12) 0.53771(12) 0.20224(7) 0.0145(2) Uani d . 1 1
H H3 0.8404 0.4462 0.2180 0.017 Uiso calc R 1 1
C C4 0.97995(13) 0.66890(12) 0.11842(7) 0.0148(2) Uani d . 1 1
C C5 1.10260(14) 0.76339(12) 0.10264(7) 0.0173(3) Uani d . 1 1
C C6 1.03597(15) 0.65749(13) -0.01579(7) 0.0184(3) Uani d . 1 1
H H6A 1.0906 0.5813 -0.0415 0.022 Uiso calc R 1 1
H H6B 0.9764 0.7051 -0.0569 0.022 Uiso calc R 1 1
C C7 0.94119(14) 0.60460(13) 0.05064(7) 0.0160(3) Uani d . 1 1
C C8 0.82046(14) 0.50169(12) 0.04180(7) 0.0175(2) Uani d . 1 1
H H8A 0.8610 0.4076 0.0475 0.021 Uiso calc R 1 1
H H8B 0.7772 0.5097 -0.0124 0.021 Uiso calc R 1 1
C C9 0.47668(14) 0.58147(13) 0.28174(7) 0.0163(2) Uani d . 1 1
C C10 0.32515(14) 0.64414(12) 0.28916(7) 0.0176(2) Uani d . 1 1
H H10A 0.2560 0.5957 0.2532 0.021 Uiso calc R 1 1
H H10B 0.3279 0.7425 0.2735 0.021 Uiso calc R 1 1
C C11 0.27483(13) 0.63045(12) 0.37592(8) 0.0159(2) Uani d . 1 1
C C12 0.35751(14) 0.68729(12) 0.43847(8) 0.0182(3) Uani d . 1 1
H H12 0.4433 0.7385 0.4263 0.022 Uiso calc R 1 1
C C13 0.31636(15) 0.67012(13) 0.51797(7) 0.0206(3) Uani d . 1 1
H H13 0.3739 0.7093 0.5595 0.025 Uiso calc R 1 1
C C14 0.19037(15) 0.59516(14) 0.53662(8) 0.0243(3) Uani d . 1 1
H H14 0.1618 0.5824 0.5908 0.029 Uiso calc R 1 1
C C15 0.10737(15) 0.53953(14) 0.47505(8) 0.0257(3) Uani d . 1 1
H H15 0.0213 0.4889 0.4875 0.031 Uiso calc R 1 1
C C16 0.14795(13) 0.55650(13) 0.39503(8) 0.0207(3) Uani d . 1 1
H H16 0.0895 0.5179 0.3536 0.025 Uiso calc R 1 1
H H1 0.5708(16) 0.7467(16) 0.2600(8) 0.021(4) Uiso d . 1 1

loop_
_atom_site_aniso_label
_atom_site_aniso_U_11
_atom_site_aniso_U_22
_atom_site_aniso_U_33
_atom_site_aniso_U_12
_atom_site_aniso_U_13
_atom_site_aniso_U_23
S1 0.01461(14) 0.02029(15) 0.01712(13) 0.00003(12) -0.00149(12) -0.00324(12)
O1 0.0267(5) 0.0206(4) 0.0201(4) -0.0045(4) 0.0017(4) -0.0043(4)
O2 0.0271(5) 0.0249(5) 0.0213(4) -0.0103(5) 0.0002(4) -0.0028(4)
O3 0.0252(5) 0.0186(4) 0.0162(4) -0.0050(4) 0.0036(4) -0.0004(4)
O4 0.0214(4) 0.0130(4) 0.0278(5) 0.0011(4) 0.0042(4) 0.0025(4)
N1 0.0166(5) 0.0162(5) 0.0135(5) -0.0044(4) 0.0004(4) 0.0002(4)
N2 0.0170(5) 0.0122(5) 0.0188(5) 0.0014(4) 0.0027(4) 0.0023(4)
C1 0.0175(6) 0.0184(6) 0.0119(5) -0.0009(5) -0.0013(4) 0.0007(4)
C2 0.0165(6) 0.0161(5) 0.0145(6) -0.0006(5) 0.0007(5) 0.0013(5)
C3 0.0152(6) 0.0142(5) 0.0143(5) -0.0020(5) -0.0003(4) 0.0017(4)
C4 0.0153(5) 0.0144(5) 0.0149(5) -0.0005(5) 0.0004(5) 0.0008(5)
C5 0.0192(6) 0.0153(6) 0.0173(6) -0.0006(5) 0.0015(5) 0.0010(5)
C6 0.0228(6) 0.0166(6) 0.0158(6) -0.0008(5) 0.0021(5) -0.0015(5)
C7 0.0170(6) 0.0142(6) 0.0168(6) 0.0035(5) 0.0005(5) 0.0005(5)
C8 0.0166(5) 0.0193(6) 0.0166(5) -0.0005(5) 0.0009(5) -0.0047(4)
C9 0.0191(6) 0.0173(6) 0.0126(5) 0.0001(5) 0.0018(5) 0.0000(5)
C10 0.0174(6) 0.0165(6) 0.0190(6) -0.0002(5) 0.0013(5) 0.0024(5)
C11 0.0155(6) 0.0134(5) 0.0188(6) 0.0040(5) 0.0015(5) 0.0009(5)
C12 0.0178(6) 0.0132(5) 0.0237(6) 0.0023(5) 0.0014(5) -0.0005(5)
C13 0.0231(6) 0.0189(6) 0.0198(6) 0.0059(6) -0.0004(5) -0.0048(5)
C14 0.0274(7) 0.0247(7) 0.0210(6) 0.0045(6) 0.0064(6) -0.0013(5)
C15 0.0203(6) 0.0286(7) 0.0282(7) -0.0048(6) 0.0104(5) -0.0030(6)
C16 0.0152(6) 0.0229(6) 0.0238(7) -0.0007(5) 0.0018(5) -0.0029(5)

loop_
_atom_type_symbol
_atom_type_description
_atom_type_scat_dispersion_real
_atom_type_scat_dispersion_imag
_atom_type_scat_source
C C 0.0033 0.0016 'International Tables Vol C Tables 4.2.6.8 and 6.1.1.4'
H H 0.0000 0.0000 'International Tables Vol C Tables 4.2.6.8 and 6.1.1.4'
N N 0.0061 0.0033 'International Tables Vol C Tables 4.2.6.8 and 6.1.1.4'
O O 0.0106 0.0060 'International Tables Vol C Tables 4.2.6.8 and 6.1.1.4'
S S 0.1246 0.1234 'International Tables Vol C Tables 4.2.6.8 and 6.1.1.4'

loop_
_geom_angle_atom_site_label_1
_geom_angle_atom_site_label_2
_geom_angle_atom_site_label_3
_geom_angle
C3 S1 C8 96.33(5)
C5 O3 C6 110.17(9)
C1 N1 C4 134.50(10)
C1 N1 C3 94.44(9)
C4 N1 C3 120.87(9)
C9 N2 C2 119.79(10)
C9 N2 H1 118.2(11)
C2 N2 H1 121.4(11)
O1 C1 N1 132.89(11)
O1 C1 C2 135.44(11)
N1 C1 C2 91.67(9)
N2 C2 C1 113.96(10)
N2 C2 C3 119.21(10)
C1 C2 C3 85.74(9)
N2 C2 H2 111.8
C1 C2 H2 111.8
C3 C2 H2 111.8
N1 C3 C2 87.64(8)
N1 C3 S1 112.21(8)
C2 C3 S1 114.77(8)
N1 C3 H3 113.3
C2 C3 H3 113.3
S1 C3 H3 113.3
C7 C4 N1 123.87(11)
C7 C4 C5 109.87(11)
N1 C4 C5 126.25(11)
O2 C5 O3 121.94(11)
O2 C5 C4 130.79(12)
O3 C5 C4 107.27(10)
O3 C6 C7 104.35(9)
O3 C6 H6A 110.9
C7 C6 H6A 110.9
O3 C6 H6B 110.9
C7 C6 H6B 110.9
H6A C6 H6B 108.9
C4 C7 C8 126.11(11)
C4 C7 C6 108.27(11)
C8 C7 C6 125.58(10)
C7 C8 S1 111.29(8)
C7 C8 H8A 109.4
S1 C8 H8A 109.4
C7 C8 H8B 109.4
S1 C8 H8B 109.4
H8A C8 H8B 108.0
O4 C9 N2 121.31(12)
O4 C9 C10 122.38(11)
N2 C9 C10 116.21(11)
C9 C10 C11 108.50(10)
C9 C10 H10A 110.0
C11 C10 H10A 110.0
C9 C10 H10B 110.0
C11 C10 H10B 110.0
H10A C10 H10B 108.4
C16 C11 C12 118.53(12)
C16 C11 C10 120.69(11)
C12 C11 C10 120.75(11)
C13 C12 C11 121.27(12)
C13 C12 H12 119.4
C11 C12 H12 119.4
C12 C13 C14 119.88(12)
C12 C13 H13 120.1
C14 C13 H13 120.1
C15 C14 C13 119.19(12)
C15 C14 H14 120.4
C13 C14 H14 120.4
C14 C15 C16 121.24(12)
C14 C15 H15 119.4
C16 C15 H15 119.4
C15 C16 C11 119.88(12)
C15 C16 H16 120.1
C11 C16 H16 120.1

loop_
_geom_bond_atom_site_label_1
_geom_bond_atom_site_label_2
_geom_bond_distance
S1 C3 1.8065(12)
S1 C8 1.8300(12)
O1 C1 1.2070(14)
O2 C5 1.2079(15)
O3 C5 1.3630(14)
O3 C6 1.4540(15)
O4 C9 1.2341(14)
N1 C1 1.3940(15)
N1 C4 1.4030(15)
N1 C3 1.4846(15)
N2 C9 1.3563(16)
N2 C2 1.4452(16)
N2 H1 0.778(15)
C1 C2 1.5443(17)
C2 C3 1.5623(16)
C2 H2 1.0000
C3 H3 1.0000
C4 C7 1.3401(17)
C4 C5 1.4713(17)
C6 C7 1.4978(17)
C6 H6A 0.9900
C6 H6B 0.9900
C7 C8 1.4949(17)
C8 H8A 0.9900
C8 H8B 0.9900
C9 C10 1.5164(18)
C10 C11 1.5258(17)
C10 H10A 0.9900
C10 H10B 0.9900
C11 C16 1.3997(16)
C11 C12 1.4019(17)
C12 C13 1.3900(17)
C12 H12 0.9500
C13 C14 1.3963(19)
C13 H13 0.9500
C14 C15 1.3868(19)
C14 H14 0.9500
C15 C16 1.3966(17)
C15 H15 0.9500
C16 H16 0.9500

loop_
_geom_hbond_atom_site_label_D
_geom_hbond_atom_site_label_H
_geom_hbond_atom_site_label_A
_geom_hbond_site_symmetry_A
_geom_hbond_distance_DH
_geom_hbond_distance_HA
_geom_hbond_distance_DA
_geom_hbond_angle_DHA
N2 H1 O4 3_655 0.778(15) 2.276(15) 3.0506(14) 173.5(14)

loop_
_geom_torsion_atom_site_label_1
_geom_torsion_atom_site_label_2
_geom_torsion_atom_site_label_3
_geom_torsion_atom_site_label_4
_geom_torsion
C4 N1 C1 O1 -30.8(2)
C3 N1 C1 O1 -173.70(14)
C4 N1 C1 C2 148.54(13)
C3 N1 C1 C2 5.61(9)
C9 N2 C2 C1 171.83(10)
C9 N2 C2 C3 72.89(15)
O1 C1 C2 N2 53.78(19)
N1 C1 C2 N2 -125.50(10)
O1 C1 C2 C3 173.95(15)
N1 C1 C2 C3 -5.33(9)
C1 N1 C3 C2 -5.55(9)
C4 N1 C3 C2 -155.48(10)
C1 N1 C3 S1 110.30(9)
C4 N1 C3 S1 -39.63(13)
N2 C2 C3 N1 120.16(10)
C1 C2 C3 N1 5.01(8)
N2 C2 C3 S1 6.73(13)
C1 C2 C3 S1 -108.42(9)
C8 S1 C3 N1 56.24(9)
C8 S1 C3 C2 154.26(9)
C1 N1 C4 C7 -130.03(14)
C3 N1 C4 C7 5.52(18)
C1 N1 C4 C5 50.6(2)
C3 N1 C4 C5 -173.86(11)
C6 O3 C5 O2 -177.82(12)
C6 O3 C5 C4 1.67(13)
C7 C4 C5 O2 179.42(14)
N1 C4 C5 O2 -1.1(2)
C7 C4 C5 O3 -0.01(14)
N1 C4 C5 O3 179.44(11)
C5 O3 C6 C7 -2.54(13)
N1 C4 C7 C8 1.1(2)
C5 C4 C7 C8 -179.45(11)
N1 C4 C7 C6 178.94(11)
C5 C4 C7 C6 -1.59(14)
O3 C6 C7 C4 2.50(14)
O3 C6 C7 C8 -179.63(11)
C4 C7 C8 S1 26.83(16)
C6 C7 C8 S1 -150.67(10)
C3 S1 C8 C7 -49.31(9)
C2 N2 C9 O4 -4.00(18)
C2 N2 C9 C10 172.50(10)
O4 C9 C10 C11 69.25(15)
N2 C9 C10 C11 -107.21(12)
C9 C10 C11 C16 -119.87(12)
C9 C10 C11 C12 57.76(14)
C16 C11 C12 C13 0.65(17)
C10 C11 C12 C13 -177.03(11)
C11 C12 C13 C14 -0.08(19)
C12 C13 C14 C15 -0.42(19)
C13 C14 C15 C16 0.3(2)
C14 C15 C16 C11 0.2(2)
C12 C11 C16 C15 -0.72(18)
C10 C11 C16 C15 176.96(12)

loop_
_cod_related_entry_id
_cod_related_entry_database
_cod_related_entry_code
1 ChemSpider 30657179
